data_2200807
loop_
_publ_author_name
'Lutz, Martin'

_publ_section_title
;
 Maleic anhydride, redetermination at 130K
;
_journal_issue 11
_journal_name_full 'Acta Crystallographica Section E'
_journal_page_first o1136
_journal_page_last o1138
_journal_paper_doi 10.1107/S1600536801017962
_journal_volume 57
_journal_year 2001
_chemical_formula_iupac 'C4 H2 O3'
_chemical_formula_moiety 'C4 H2 O3'
_chemical_formula_sum 'C4 H2 O3'
_chemical_formula_weight 98.06
_chemical_melting_point 328
_chemical_name_common 'maleic anhydride'
_chemical_name_systematic
;
2,5-furandione
;
_space_group_IT_number 19
_symmetry_cell_setting orthorhombic
_symmetry_space_group_name_Hall 'P 2ac 2ab'
_symmetry_space_group_name_H-M 'P 21 21 21'
_audit_creation_method SHELXL-97
_cell_angle_alpha 90.00
_cell_angle_beta 90.00
_cell_angle_gamma 90.00
_cell_formula_units_Z 4
_cell_length_a 7.03170(10)
_cell_length_b 11.0201(2)
_cell_length_c 5.33230(10)
_cell_measurement_reflns_used 4665
_cell_measurement_temperature 130(2)
_cell_measurement_theta_max 27.5
_cell_measurement_theta_min 1.0
_cell_volume 413.200(12)
_computing_cell_refinement 'HKL2000 (Otwinowski & Minor, 1997)'
_computing_data_collection 'COLLECT (Nonius, 1998)'
_computing_data_reduction
;
EvalCCD (Duisenberg, 1998) for obtaining the X-ray intensities and
SORTAV (Blessing, 1997) for scaling and merging of the X-ray intensities
;
_computing_molecular_graphics 'PLATON (Spek, 2001)'
_computing_publication_material 'manual editing of SHELXL97 output'
_computing_structure_refinement 'SHELXL97 (Sheldrick, 1997)'
_computing_structure_solution
;
coordinates taken from the literature (Marsh, 1962).
;
_diffrn_ambient_temperature 130(2)
_diffrn_measured_fraction_theta_full .954
_diffrn_measured_fraction_theta_max .954
_diffrn_measurement_device_type 'Nonius KappaCCD'
_diffrn_measurement_method
;
The intensity data were collected in 4 sets. Set 1 was performed as a
combination of 0.5 degrees \f- and \w-scans with an exposure time of 3
sec/frame. Sets 2-4 were 1 degree \f- and \w-scans with exposure times of
15, 55, and 120 sec/frame, respectively. The detector distances were 35 mm
for
sets 1 and 2, 45 mm for set 3, and 50 mm for set 4.
;
_diffrn_radiation_monochromator graphite
_diffrn_radiation_source 'rotating anode'
_diffrn_radiation_type MoK\a
_diffrn_radiation_wavelength .71073
_diffrn_reflns_av_R_equivalents .049
_diffrn_reflns_av_sigmaI/netI .059
_diffrn_reflns_limit_h_max 13
_diffrn_reflns_limit_h_min 0
_diffrn_reflns_limit_k_max 20
_diffrn_reflns_limit_k_min 0
_diffrn_reflns_limit_l_max 9
_diffrn_reflns_limit_l_min 0
_diffrn_reflns_number 21016
_diffrn_reflns_theta_full 41.6
_diffrn_reflns_theta_max 41.6
_diffrn_reflns_theta_min 3.4
_diffrn_standards_decay_% 0
_diffrn_standards_number 0
_exptl_absorpt_coefficient_mu .14
_exptl_absorpt_correction_type none
_exptl_crystal_colour colourless
_exptl_crystal_density_diffrn 1.576
_exptl_crystal_density_method 'not measured'
_exptl_crystal_description needle
_exptl_crystal_F_000 200
_exptl_crystal_size_max .50
_exptl_crystal_size_mid .24
_exptl_crystal_size_min .24
_refine_diff_density_max .30
_refine_diff_density_min -.19
_refine_ls_extinction_coef .050(13)
_refine_ls_extinction_method SHELXL97
_refine_ls_goodness_of_fit_ref .93
_refine_ls_hydrogen_treatment refall
_refine_ls_matrix_type full
_refine_ls_number_parameters 73
_refine_ls_number_reflns 1564
_refine_ls_number_restraints 0
_refine_ls_restrained_S_all .93
_refine_ls_R_factor_all .031
_refine_ls_R_factor_gt .027
_refine_ls_shift/su_max .002
_refine_ls_shift/su_mean .000
_refine_ls_structure_factor_coef Fsqd
_refine_ls_weighting_details 'calc w = 1/\s^2^(Fo^2^)'
_refine_ls_weighting_scheme calc
_refine_ls_wR_factor_ref .070
_reflns_number_gt 1351
_reflns_number_total 1564
_reflns_threshold_expression I>2\s(I)
_cod_data_source_file ya6070.cif
_cod_data_source_block I
_cod_database_code 2200807
_cod_database_fobs_code 2200807

loop_
_symmetry_equiv_pos_as_xyz
'x, y, z'
'-x+1/2, -y, z+1/2'
'x+1/2, -y+1/2, -z'
'-x, y+1/2, -z+1/2'

loop_
_atom_site_label
_atom_site_fract_x
_atom_site_fract_y
_atom_site_fract_z
_atom_site_U_iso_or_equiv
_atom_site_adp_type
_atom_site_calc_flag
_atom_site_refinement_flags
_atom_site_occupancy
_atom_site_disorder_assembly
_atom_site_disorder_group
_atom_site_type_symbol
O1 .17378(7) .11746(5) .52620(9) .02156(9) Uani d . 1 . . O
C2 .18203(9) .20519(5) .33955(11) .01989(10) Uani d . 1 . . C
C3 .06114(10) .16553(6) .12852(12) .02140(10) Uani d . 1 . . C
C4 -.01722(9) .05968(6) .19086(13) .02218(11) Uani d . 1 . . C
C5 .05028(9) .02744(6) .44547(13) .02133(10) Uani d . 1 . . C
O6 .27562(9) .29519(5) .36468(12) .03037(12) Uani d . 1 . . O
O7 .01509(10) -.05820(5) .57568(13) .03207(13) Uani d . 1 . . O
H8 .059(2) .2025(11) -.026(3) .041(4) Uiso d . 1 . . H
H9 -.094(3) .0129(15) .096(4) .052(5) Uiso d . 1 . . H

loop_
_atom_site_aniso_label
_atom_site_aniso_U_11
_atom_site_aniso_U_22
_atom_site_aniso_U_33
_atom_site_aniso_U_12
_atom_site_aniso_U_13
_atom_site_aniso_U_23
O1 .02012(16) .02677(18) .01779(16) .00022(16) -.00321(15) -.00087(15)
C2 .01909(19) .02145(19) .0191(2) -.00017(17) -.00076(18) -.00337(18)
C3 .0238(2) .0229(2) .0175(2) .00111(19) -.0040(2) -.00161(19)
C4 .0208(2) .0237(2) .0221(2) -.00069(19) -.00517(19) -.00401(19)
C5 .0191(2) .0218(2) .0230(2) .00138(17) .0002(2) .00050(19)
O6 .0307(2) .0268(2) .0336(3) -.00836(19) -.0023(2) -.0061(2)
O7 .0337(3) .0269(2) .0355(3) -.0002(2) .0019(2) .0093(2)

loop_
_atom_type_symbol
_atom_type_description
_atom_type_scat_dispersion_real
_atom_type_scat_dispersion_imag
_atom_type_scat_source
C C .0033 .0016 'International Tables Vol C Tables 4.2.6.8 and 6.1.1.4'
H H .0000 .0000 'International Tables Vol C Tables 4.2.6.8 and 6.1.1.4'
O O .0106 .0060 'International Tables Vol C Tables 4.2.6.8 and 6.1.1.4'

loop_
_geom_angle_atom_site_label_1
_geom_angle_atom_site_label_2
_geom_angle_atom_site_label_3
_geom_angle_site_symmetry_1
_geom_angle_site_symmetry_3
_geom_angle
_geom_angle_publ_flag
C5 O1 C2 . . 107.56(5) yes
O6 C2 O1 . . 121.28(6) yes
O6 C2 C3 . . 130.30(6) yes
O1 C2 C3 . . 108.42(5) yes
O6 C2 O7 . 2_554 96.24(5) no
O1 C2 O7 . 2_554 89.42(4) no
C3 C2 O7 . 2_554 83.82(4) no
O6 C2 O7 . 3_556 2.61(4) no
O1 C2 O7 . 3_556 122.95(4) no
C3 C2 O7 . 3_556 128.56(4) no
O7 C2 O7 2_554 3_556 98.125(17) no
C4 C3 C2 . . 107.89(6) yes
C4 C3 H8 . . 127.3(9) yes
C2 C3 H8 . . 124.0(9) yes
C3 C4 C5 . . 107.83(5) yes
C3 C4 H9 . . 127.4(12) yes
C5 C4 H9 . . 124.7(12) yes
O7 C5 O1 . . 120.87(7) yes
O7 C5 C4 . . 130.85(7) yes
O1 C5 C4 . . 108.27(5) yes
O7 C5 O6 . 3_456 100.91(5) no
O1 C5 O6 . 3_456 80.11(4) no
C4 C5 O6 . 3_456 86.87(4) no
O7 C5 O6 . 2 28.48(4) no
O1 C5 O6 . 2 104.33(4) no
C4 C5 O6 . 2 138.84(4) no
O6 C5 O6 3_456 2 123.39(2) no
C2 O6 C5 . 3_556 162.50(5) no
C2 O6 C5 . 2_554 54.80(4) no
C5 O6 C5 3_556 2_554 122.32(2) no
C5 O7 C2 . 2 123.13(5) no
C5 O7 C2 . 3_456 59.44(4) no
C2 O7 C2 2 3_456 140.56(2) no

loop_
_geom_bond_atom_site_label_1
_geom_bond_atom_site_label_2
_geom_bond_site_symmetry_2
_geom_bond_distance
_geom_bond_publ_flag
O1 C5 . 1.3869(8) yes
O1 C2 . 1.3888(8) yes
C2 O6 . 1.1978(8) yes
C2 C3 . 1.4764(9) yes
C2 O7 2_554 3.0232(9) no
C2 O7 3_556 4.5632(8) no
C3 C4 . 1.3322(9) yes
C3 H8 . .917(16) yes
C4 C5 . 1.4814(9) yes
C4 H9 . .900(19) yes
C5 O7 . 1.1975(8) yes
C5 O6 3_456 2.9284(8) no
C5 O6 2 4.3746(9) no
O6 C5 3_556 2.9284(8) no
O6 C5 2_554 4.3746(9) no
O7 C2 2 3.0232(9) no
O7 C2 3_456 4.5632(8) no

loop_
_geom_torsion_atom_site_label_1
_geom_torsion_atom_site_label_2
_geom_torsion_atom_site_label_3
_geom_torsion_atom_site_label_4
_geom_torsion_site_symmetry_1
_geom_torsion_site_symmetry_4
_geom_torsion
_geom_torsion_publ_flag
C5 O1 C2 O6 . . 178.07(6) no
C5 O1 C2 C3 . . -1.68(7) no
C5 O1 C2 O7 . 2_554 -84.97(5) no
C5 O1 C2 O7 . 3_556 175.71(4) no
O6 C2 C3 C4 . . -178.78(7) no
O1 C2 C3 C4 . . .95(7) no
O7 C2 C3 C4 2_554 . 88.27(5) no
O7 C2 C3 C4 3_556 . -176.26(4) no
C2 C3 C4 C5 . . .15(7) no
C2 O1 C5 O7 . . -178.45(6) no
C2 O1 C5 C4 . . 1.77(7) no
C2 O1 C5 O6 . 3_456 -81.58(4) no
C2 O1 C5 O6 . 2 156.27(4) no
C3 C4 C5 O7 . . 179.05(8) no
C3 C4 C5 O1 . . -1.20(7) no
C3 C4 C5 O6 . 3_456 77.32(5) no
C3 C4 C5 O6 . 2 -141.88(5) no
O1 C2 O6 C5 . 3_556 12.7(2) no
C3 C2 O6 C5 . 3_556 -167.59(14) no
O7 C2 O6 C5 2_554 3_556 -80.42(18) no
O7 C2 O6 C5 3_556 3_556 143.2(10) no
O1 C2 O6 C5 . 2_554 99.17(7) no
C3 C2 O6 C5 . 2_554 -81.13(7) no
O7 C2 O6 C5 2_554 2_554 6.04(2) no
O7 C2 O6 C5 3_556 2_554 -130.3(8) no
O1 C5 O7 C2 . 2 -47.80(9) no
C4 C5 O7 C2 . 2 131.92(7) no
O6 C5 O7 C2 3_456 2 -132.73(4) no
O6 C5 O7 C2 2 2 12.37(4) no
O1 C5 O7 C2 . 3_456 85.48(6) no
C4 C5 O7 C2 . 3_456 -94.80(8) no
O6 C5 O7 C2 3_456 3_456 .556(16) no
O6 C5 O7 C2 2 3_456 145.65(6) no
